data_1555449
loop_
_publ_author_name
'Zhou, Min'
'Li, Xing-Ren'
'Tang, Jian-Wei'
'Liu, Yang'
'Li, Xiao-Nian'
'Wu, Bin'
'Qin, Hong-Bo'
'Du, Xue'
'Li, Li-Mei'
'Wang, Wei-Guang'
'Pu, Jian-Xin'
'Sun, Han-Dong'

_publ_section_title
;
 Scopariusicides, Novel Unsymmetrical Cyclobutanes: Structural Elucidation
 and Concise Synthesis by a Combination of Intermolecular [2 + 2]
 Cycloaddition and C-H Functionalization.
;
_journal_issue 24
_journal_name_full 'Organic letters'
_journal_page_first 6062
_journal_page_last 6065
_journal_paper_doi 10.1021/acs.orglett.5b03079
_journal_volume 17
_journal_year 2015
_chemical_absolute_configuration ad
_chemical_formula_moiety 'C20 H30 O2'
_chemical_formula_sum 'C20 H30 O2'
_chemical_formula_weight 302.44
_space_group_IT_number 5
_space_group_name_Hall 'C 2y'
_space_group_name_H-M_alt 'C 1 2 1'
_symmetry_cell_setting monoclinic
_symmetry_space_group_name_Hall 'C 2y'
_symmetry_space_group_name_H-M 'C 1 2 1'
_atom_sites_solution_hydrogens geom
_atom_sites_solution_primary direct
_atom_sites_solution_secondary difmap
_audit_creation_method SHELXL-97
_cell_angle_alpha 90.00
_cell_angle_beta 106.3990(10)
_cell_angle_gamma 90.00
_cell_formula_units_Z 8
_cell_length_a 20.0748(7)
_cell_length_b 6.8584(3)
_cell_length_c 25.9078(9)
_cell_measurement_reflns_used 9940
_cell_measurement_temperature 100(2)
_cell_measurement_theta_max 68.95
_cell_measurement_theta_min 3.56
_cell_volume 3421.9(2)
_computing_cell_refinement 'Bruker SAINT'
_computing_data_collection 'Bruker APEX2'
_computing_data_reduction 'Bruker SAINT'
_computing_molecular_graphics 'Bruker SHELXTL'
_computing_publication_material 'Bruker SHELXTL'
_computing_structure_refinement 'SHELXL-97 (Sheldrick, 2008)'
_computing_structure_solution 'SHELXS-97 (Sheldrick, 2008)'
_diffrn_ambient_temperature 100(2)
_diffrn_measured_fraction_theta_full 0.900
_diffrn_measured_fraction_theta_max 0.901
_diffrn_measurement_device_type 'Bruker APEX-II CCD'
_diffrn_measurement_method '\f and \w scans'
_diffrn_radiation_monochromator graphite
_diffrn_radiation_source 'fine-focus sealed tube'
_diffrn_radiation_type CuK\a
_diffrn_radiation_wavelength 1.54178
_diffrn_reflns_av_R_equivalents 0.0444
_diffrn_reflns_av_sigmaI/netI 0.0451
_diffrn_reflns_limit_h_max 23
_diffrn_reflns_limit_h_min -23
_diffrn_reflns_limit_k_max 7
_diffrn_reflns_limit_k_min -7
_diffrn_reflns_limit_l_max 31
_diffrn_reflns_limit_l_min -30
_diffrn_reflns_number 14077
_diffrn_reflns_theta_full 69.50
_diffrn_reflns_theta_max 69.50
_diffrn_reflns_theta_min 1.78
_exptl_absorpt_coefficient_mu 0.567
_exptl_absorpt_correction_T_max 0.8902
_exptl_absorpt_correction_T_min 0.4528
_exptl_absorpt_correction_type multi-scan
_exptl_absorpt_process_details sadabs
_exptl_crystal_colour colourless
_exptl_crystal_density_diffrn 1.174
_exptl_crystal_density_method 'not measured'
_exptl_crystal_description prism
_exptl_crystal_F_000 1328
_exptl_crystal_size_max 1.66
_exptl_crystal_size_mid 0.28
_exptl_crystal_size_min 0.21
_refine_diff_density_max 0.676
_refine_diff_density_min -0.629
_refine_diff_density_rms 0.152
_refine_ls_abs_structure_details 'Flack H D (1983), Acta Cryst. A39, 876-881'
_refine_ls_abs_structure_Flack 0.3(3)
_refine_ls_extinction_method none
_refine_ls_goodness_of_fit_ref 1.387
_refine_ls_hydrogen_treatment constr
_refine_ls_matrix_type full
_refine_ls_number_parameters 405
_refine_ls_number_reflns 4870
_refine_ls_number_restraints 7
_refine_ls_restrained_S_all 1.392
_refine_ls_R_factor_all 0.0948
_refine_ls_R_factor_gt 0.0936
_refine_ls_shift/su_max 0.003
_refine_ls_shift/su_mean 0.001
_refine_ls_structure_factor_coef Fsqd
_refine_ls_weighting_details 'calc w=1/[\s^2^(Fo^2^)+(0.2000P)^2^+0.0000P] where P=(Fo^2^+2Fc^2^)/3'
_refine_ls_weighting_scheme calc
_refine_ls_wR_factor_gt 0.2628
_refine_ls_wR_factor_ref 0.2745
_reflns_number_gt 4761
_reflns_number_total 4870
_reflns_threshold_expression >2sigma(I)
_cod_data_source_file ol5b03079_si_003.cif
_cod_data_source_block cu_sc2121_0m
_cod_depositor_comments
;
The following automatic conversions were performed:

data item '_symmetry_cell_setting' value 'Monoclinic' was changed to
'monoclinic' in accordance with the
/home/saulius/struct/COD-crude-data/automatic-downloads/DataCite-retrospective/ACS/depositions/lib/dictionaries/cif_core.dic
dictionary named 'cif_core.dic' version 2.4.2 last updated on
2011-04-26.

Automatic conversion script
Id: cif_fix_values 6909 2019-04-08 15:41:33Z antanas 
;
_cod_original_sg_symbol_H-M 'C 2'
_cod_database_code 1555449

loop_
_symmetry_equiv_pos_as_xyz
'x, y, z'
'-x, y, -z'
'x+1/2, y+1/2, z'
'-x+1/2, y+1/2, -z'

loop_
_atom_site_label
_atom_site_type_symbol
_atom_site_fract_x
_atom_site_fract_y
_atom_site_fract_z
_atom_site_U_iso_or_equiv
_atom_site_adp_type
_atom_site_occupancy
_atom_site_symmetry_multiplicity
_atom_site_calc_flag
_atom_site_refinement_flags
O15 O 0.73470(12) 1.0041(3) 0.68671(10) 0.0283(6) Uani 1 1 d .
O11 O 0.79419(10) 0.7555(3) 0.66941(8) 0.0213(5) Uani 1 1 d .
O15' O 0.77446(12) 0.8344(4) 0.81543(10) 0.0286(6) Uani 1 1 d .
O11' O 0.71377(10) 0.5854(3) 0.83100(8) 0.0203(5) Uani 1 1 d .
C15 C 0.73752(15) 0.8289(5) 0.68081(12) 0.0229(7) Uani 1 1 d .
C11 C 0.80127(15) 0.5420(5) 0.66893(11) 0.0183(6) Uani 1 1 d U
H11 H 0.8096 0.4969 0.7069 0.022 Uiso 1 1 calc R
C9 C 0.86789(14) 0.4919(5) 0.65210(12) 0.0172(7) Uani 1 1 d .
C10 C 0.85504(14) 0.5129(4) 0.58983(11) 0.0172(6) Uani 1 1 d .
H10 H 0.8140 0.4282 0.5734 0.021 Uiso 1 1 calc R
C1 C 0.83342(15) 0.7182(5) 0.56753(12) 0.0224(7) Uani 1 1 d .
H1A H 0.7948 0.7647 0.5811 0.027 Uiso 1 1 calc R
H1B H 0.8730 0.8084 0.5809 0.027 Uiso 1 1 calc R
C2 C 0.81059(15) 0.7225(6) 0.50634(13) 0.0275(8) Uani 1 1 d .
H2A H 0.8011 0.8590 0.4940 0.033 Uiso 1 1 calc R
H2B H 0.7669 0.6477 0.4931 0.033 Uiso 1 1 calc R
C3 C 0.86519(17) 0.6371(5) 0.48230(12) 0.0260(7) Uani 1 1 d .
H3A H 0.8460 0.6272 0.4427 0.031 Uiso 1 1 calc R
H3B H 0.9061 0.7243 0.4901 0.031 Uiso 1 1 calc R
C20 C 0.92538(15) 0.6256(5) 0.68566(12) 0.0227(7) Uani 1 1 d .
H20A H 0.9219 0.7539 0.6685 0.034 Uiso 1 1 calc R
H20B H 0.9709 0.5683 0.6880 0.034 Uiso 1 1 calc R
H20C H 0.9200 0.6399 0.7219 0.034 Uiso 1 1 calc R
C5 C 0.91494(15) 0.4314(5) 0.56740(11) 0.0185(7) Uani 1 1 d .
C19 C 0.98280(15) 0.5530(5) 0.58280(13) 0.0238(7) Uani 1 1 d .
H19A H 1.0125 0.5090 0.6177 0.036 Uiso 1 1 calc R
H19B H 0.9715 0.6911 0.5851 0.036 Uiso 1 1 calc R
H19C H 1.0073 0.5358 0.5553 0.036 Uiso 1 1 calc R
C4 C 0.88707(14) 0.4370(5) 0.50563(11) 0.0203(7) Uani 1 1 d .
C18 C 0.88340(18) 0.2817(6) 0.47362(14) 0.0312(8) Uani 1 1 d .
H18A H 0.8669 0.2962 0.4357 0.037 Uiso 1 1 calc R
H18B H 0.8973 0.1571 0.4889 0.037 Uiso 1 1 calc R
C6 C 0.93128(15) 0.2224(5) 0.58689(12) 0.0211(7) Uani 1 1 d .
H6A H 0.8913 0.1381 0.5693 0.025 Uiso 1 1 calc R
H6B H 0.9719 0.1758 0.5759 0.025 Uiso 1 1 calc R
C7 C 0.94667(15) 0.2032(5) 0.64770(12) 0.0229(7) Uani 1 1 d .
H7A H 0.9884 0.2811 0.6654 0.027 Uiso 1 1 calc R
H7B H 0.9567 0.0651 0.6581 0.027 Uiso 1 1 calc R
C8 C 0.88507(15) 0.2734(5) 0.66709(12) 0.0205(7) Uani 1 1 d .
H8 H 0.8437 0.1952 0.6473 0.025 Uiso 1 1 calc R
C17 C 0.89961(16) 0.2238(5) 0.72699(12) 0.0262(7) Uani 1 1 d .
H17A H 0.9100 0.0845 0.7324 0.039 Uiso 1 1 calc R
H17B H 0.8587 0.2554 0.7389 0.039 Uiso 1 1 calc R
H17C H 0.9394 0.3000 0.7479 0.039 Uiso 1 1 calc R
C12 C 0.73329(13) 0.4504(5) 0.63654(11) 0.0190(7) Uani 1 1 d .
H12A H 0.7235 0.4875 0.5982 0.023 Uiso 1 1 calc R
H12B H 0.7367 0.3065 0.6391 0.023 Uiso 1 1 calc R
C13 C 0.67608(15) 0.5207(5) 0.65846(11) 0.0186(6) Uani 1 1 d .
C14 C 0.68156(14) 0.6938(5) 0.68236(10) 0.0206(6) Uani 1 1 d .
H14 H 0.6487 0.7305 0.7007 0.025 Uiso 1 1 calc R
C16 C 0.61421(15) 0.3908(5) 0.65079(13) 0.0258(7) Uani 1 1 d .
H16A H 0.5798 0.4545 0.6654 0.039 Uiso 1 1 calc R
H16B H 0.6285 0.2672 0.6696 0.039 Uiso 1 1 calc R
H16C H 0.5938 0.3656 0.6123 0.039 Uiso 1 1 calc R
C15' C 0.77161(15) 0.6600(5) 0.82260(12) 0.0228(7) Uani 1 1 d .
C11' C 0.70710(15) 0.3722(5) 0.83121(11) 0.0182(6) Uani 1 1 d .
H11' H 0.7015 0.3270 0.7935 0.022 Uiso 1 1 calc R
C9' C 0.63848(14) 0.3189(4) 0.84516(12) 0.0157(6) Uani 1 1 d .
C10' C 0.64698(14) 0.3405(4) 0.90703(11) 0.0172(6) Uani 1 1 d .
H10' H 0.6881 0.2578 0.9249 0.021 Uiso 1 1 calc R
C5' C 0.58608(14) 0.2566(5) 0.92730(11) 0.0176(7) Uani 1 1 d .
C4' C 0.61100(14) 0.2637(5) 0.98993(11) 0.0212(7) Uani 1 1 d .
C18' C 0.61342(17) 0.1086(6) 1.02094(14) 0.0310(8) Uani 1 1 d .
H18C H 0.6283 0.1217 1.0590 0.037 Uiso 1 1 calc R
H18D H 0.6003 -0.0156 1.0051 0.037 Uiso 1 1 calc R
C14' C 0.83118(15) 0.5286(5) 0.82542(11) 0.0207(7) Uani 1 1 d .
H14' H 0.8672 0.5690 0.8107 0.025 Uiso 1 1 calc R
C12' C 0.77335(14) 0.2820(5) 0.86590(12) 0.0208(7) Uani 1 1 d .
H12C H 0.7795 0.3171 0.9040 0.025 Uiso 1 1 calc R
H12D H 0.7703 0.1383 0.8628 0.025 Uiso 1 1 calc R
C13' C 0.83437(14) 0.3532(5) 0.84863(11) 0.0186(6) Uani 1 1 d .
C16' C 0.89742(14) 0.2256(6) 0.86046(12) 0.0253(7) Uani 1 1 d .
H16D H 0.9356 0.2966 0.8524 0.038 Uiso 1 1 calc R
H16E H 0.8870 0.1079 0.8382 0.038 Uiso 1 1 calc R
H16F H 0.9109 0.1889 0.8986 0.038 Uiso 1 1 calc R
C6' C 0.57197(15) 0.0473(5) 0.90807(11) 0.0214(7) Uani 1 1 d .
H6'1 H 0.5304 -0.0010 0.9174 0.026 Uiso 1 1 calc R
H6'2 H 0.6118 -0.0352 0.9271 0.026 Uiso 1 1 calc R
C7' C 0.56028(14) 0.0271(5) 0.84713(12) 0.0214(7) Uani 1 1 d .
H7'1 H 0.5190 0.1039 0.8279 0.026 Uiso 1 1 calc R
H7'2 H 0.5512 -0.1113 0.8366 0.026 Uiso 1 1 calc R
C8' C 0.62373(15) 0.0987(5) 0.83029(11) 0.0174(6) Uani 1 1 d .
H8' H 0.6648 0.0231 0.8519 0.021 Uiso 1 1 calc R
C17' C 0.61421(15) 0.0484(5) 0.77145(12) 0.0231(7) Uani 1 1 d .
H17D H 0.6040 -0.0910 0.7658 0.035 Uiso 1 1 calc R
H17E H 0.6569 0.0792 0.7619 0.035 Uiso 1 1 calc R
H17F H 0.5756 0.1246 0.7488 0.035 Uiso 1 1 calc R
C3' C 0.63115(17) 0.4630(6) 1.01280(12) 0.0272(8) Uani 1 1 d .
H3'1 H 0.6488 0.4541 1.0525 0.033 Uiso 1 1 calc R
H3'2 H 0.5897 0.5484 1.0039 0.033 Uiso 1 1 calc R
C2' C 0.68704(16) 0.5524(6) 0.99045(12) 0.0268(8) Uani 1 1 d .
H2'1 H 0.6951 0.6892 1.0028 0.032 Uiso 1 1 calc R
H2'2 H 0.7310 0.4799 1.0049 0.032 Uiso 1 1 calc R
C1' C 0.66702(16) 0.5480(5) 0.92921(12) 0.0228(7) Uani 1 1 d .
H1'1 H 0.7065 0.5953 0.9169 0.027 Uiso 1 1 calc R
H1'2 H 0.6273 0.6370 0.9147 0.027 Uiso 1 1 calc R
C19' C 0.51762(14) 0.3741(5) 0.90965(12) 0.0236(7) Uani 1 1 d .
H19D H 0.4909 0.3331 0.8735 0.035 Uiso 1 1 calc R
H19E H 0.5282 0.5135 0.9093 0.035 Uiso 1 1 calc R
H19F H 0.4903 0.3501 0.9350 0.035 Uiso 1 1 calc R
C20' C 0.58134(14) 0.4498(5) 0.80950(12) 0.0224(7) Uani 1 1 d .
H20D H 0.5827 0.5782 0.8264 0.034 Uiso 1 1 calc R
H20E H 0.5358 0.3898 0.8054 0.034 Uiso 1 1 calc R
H20F H 0.5891 0.4647 0.7740 0.034 Uiso 1 1 calc R

loop_
_atom_site_aniso_label
_atom_site_aniso_U_11
_atom_site_aniso_U_22
_atom_site_aniso_U_33
_atom_site_aniso_U_23
_atom_site_aniso_U_13
_atom_site_aniso_U_12
O15 0.0300(12) 0.0055(14) 0.0513(13) -0.0003(10) 0.0145(10) 0.0044(9)
O11 0.0231(10) 0.0036(12) 0.0390(12) -0.0035(9) 0.0116(8) -0.0014(8)
O15' 0.0297(11) 0.0071(15) 0.0488(13) 0.0023(10) 0.0107(10) 0.0002(9)
O11' 0.0216(10) 0.0055(13) 0.0344(10) 0.0035(8) 0.0090(8) 0.0012(8)
C15 0.0228(14) 0.019(2) 0.0277(14) 0.0017(12) 0.0080(11) 0.0038(12)
C11 0.0188(12) 0.0092(14) 0.0278(11) -0.0011(10) 0.0080(9) -0.0006(10)
C9 0.0132(12) 0.0103(17) 0.0284(14) 0.0006(11) 0.0064(10) 0.0009(11)
C10 0.0143(12) 0.0065(17) 0.0306(14) -0.0010(12) 0.0063(10) 0.0004(10)
C1 0.0240(14) 0.0118(18) 0.0322(15) 0.0035(13) 0.0090(11) 0.0027(12)
C2 0.0242(15) 0.020(2) 0.0393(17) 0.0109(15) 0.0100(13) 0.0073(13)
C3 0.0275(15) 0.0204(19) 0.0325(15) 0.0067(14) 0.0122(12) 0.0002(13)
C20 0.0209(14) 0.0130(18) 0.0334(15) -0.0018(12) 0.0064(12) -0.0029(11)
C5 0.0189(13) 0.0084(17) 0.0290(14) 0.0013(11) 0.0079(11) -0.0027(11)
C19 0.0214(14) 0.0079(17) 0.0445(16) -0.0004(13) 0.0133(12) -0.0033(11)
C4 0.0164(12) 0.0187(19) 0.0264(14) 0.0028(13) 0.0070(11) -0.0006(11)
C18 0.0335(16) 0.024(2) 0.0376(17) -0.0054(15) 0.0125(13) -0.0065(15)
C6 0.0221(14) 0.0077(17) 0.0340(15) -0.0010(12) 0.0089(11) 0.0007(11)
C7 0.0214(13) 0.0103(17) 0.0379(15) 0.0038(13) 0.0100(11) 0.0051(11)
C8 0.0197(14) 0.0129(19) 0.0275(14) 0.0008(12) 0.0044(11) 0.0021(12)
C17 0.0274(15) 0.0185(19) 0.0314(15) 0.0044(13) 0.0063(12) 0.0067(13)
C12 0.0177(13) 0.0079(16) 0.0313(14) -0.0011(12) 0.0071(11) -0.0001(11)
C13 0.0218(13) 0.0080(17) 0.0257(13) 0.0029(11) 0.0064(10) 0.0025(11)
C14 0.0241(14) 0.0124(17) 0.0245(13) -0.0002(11) 0.0056(11) 0.0015(12)
C16 0.0218(14) 0.0134(17) 0.0447(17) -0.0015(14) 0.0135(12) -0.0029(12)
C15' 0.0216(14) 0.016(2) 0.0306(15) -0.0003(12) 0.0061(11) 0.0015(13)
C11' 0.0209(13) 0.0068(16) 0.0264(13) 0.0005(11) 0.0058(11) 0.0005(11)
C9' 0.0135(12) 0.0039(16) 0.0292(14) -0.0016(11) 0.0051(10) 0.0015(10)
C10' 0.0146(12) 0.0092(17) 0.0275(14) -0.0006(11) 0.0055(10) 0.0012(10)
C5' 0.0180(13) 0.0067(17) 0.0285(14) -0.0007(11) 0.0071(11) 0.0024(11)
C4' 0.0160(12) 0.0225(19) 0.0238(14) -0.0007(13) 0.0033(11) 0.0003(11)
C18' 0.0340(17) 0.022(2) 0.0408(16) 0.0037(15) 0.0166(14) 0.0068(14)
C14' 0.0211(14) 0.0124(17) 0.0266(13) 0.0016(12) 0.0034(10) 0.0023(12)
C12' 0.0196(14) 0.0108(17) 0.0326(14) 0.0031(12) 0.0081(11) 0.0043(11)
C13' 0.0198(13) 0.0123(17) 0.0219(12) -0.0046(11) 0.0028(10) -0.0008(12)
C16' 0.0211(14) 0.0155(17) 0.0418(16) 0.0041(14) 0.0128(12) 0.0042(12)
C6' 0.0230(14) 0.0097(18) 0.0310(15) 0.0025(12) 0.0069(11) 0.0029(11)
C7' 0.0172(13) 0.0111(18) 0.0365(15) -0.0060(13) 0.0088(11) -0.0040(11)
C8' 0.0165(13) 0.0065(16) 0.0274(13) -0.0007(11) 0.0034(10) 0.0019(10)
C17' 0.0210(14) 0.0148(18) 0.0325(14) -0.0068(13) 0.0058(11) -0.0038(12)
C3' 0.0270(16) 0.027(2) 0.0300(15) -0.0060(15) 0.0122(12) 0.0011(14)
C2' 0.0256(15) 0.017(2) 0.0368(16) -0.0111(14) 0.0075(12) -0.0047(13)
C1' 0.0256(14) 0.0081(17) 0.0353(15) -0.0048(13) 0.0095(11) -0.0034(12)
C19' 0.0219(14) 0.0124(17) 0.0376(15) -0.0012(13) 0.0103(12) 0.0038(12)
C20' 0.0162(13) 0.0147(18) 0.0315(14) 0.0004(12) -0.0014(11) 0.0064(11)

loop_
_atom_type_symbol
_atom_type_description
_atom_type_scat_dispersion_real
_atom_type_scat_dispersion_imag
_atom_type_scat_source
C C 0.0181 0.0091 'International Tables Vol C Tables 4.2.6.8 and 6.1.1.4'
H H 0.0000 0.0000 'International Tables Vol C Tables 4.2.6.8 and 6.1.1.4'
O O 0.0492 0.0322 'International Tables Vol C Tables 4.2.6.8 and 6.1.1.4'

loop_
_geom_angle_atom_site_label_1
_geom_angle_atom_site_label_2
_geom_angle_atom_site_label_3
_geom_angle
C15 O11 C11 117.5(3)
C15' O11' C11' 117.7(2)
O15 C15 O11 117.9(3)
O15 C15 C14 124.0(3)
O11 C15 C14 118.0(3)
O11 C11 C12 110.0(3)
O11 C11 C9 108.3(2)
C12 C11 C9 117.5(2)
O11 C11 H11 106.8
C12 C11 H11 106.8
C9 C11 H11 106.8
C20 C9 C11 106.1(2)
C20 C9 C8 110.7(2)
C11 C9 C8 106.8(2)
C20 C9 C10 114.0(2)
C11 C9 C10 111.3(2)
C8 C9 C10 107.7(2)
C1 C10 C9 114.7(2)
C1 C10 C5 110.5(2)
C9 C10 C5 115.2(2)
C1 C10 H10 105.1
C9 C10 H10 105.1
C5 C10 H10 105.1
C2 C1 C10 112.3(3)
C2 C1 H1A 109.1
C10 C1 H1A 109.1
C2 C1 H1B 109.1
C10 C1 H1B 109.1
H1A C1 H1B 107.9
C1 C2 C3 112.3(2)
C1 C2 H2A 109.2
C3 C2 H2A 109.2
C1 C2 H2B 109.2
C3 C2 H2B 109.2
H2A C2 H2B 107.9
C4 C3 C2 110.3(2)
C4 C3 H3A 109.6
C2 C3 H3A 109.6
C4 C3 H3B 109.6
C2 C3 H3B 109.6
H3A C3 H3B 108.1
C9 C20 H20A 109.5
C9 C20 H20B 109.5
H20A C20 H20B 109.5
C9 C20 H20C 109.5
H20A C20 H20C 109.5
H20B C20 H20C 109.5
C6 C5 C4 110.4(3)
C6 C5 C19 109.2(2)
C4 C5 C19 106.8(2)
C6 C5 C10 109.0(2)
C4 C5 C10 106.4(2)
C19 C5 C10 114.8(2)
C5 C19 H19A 109.5
C5 C19 H19B 109.5
H19A C19 H19B 109.5
C5 C19 H19C 109.5
H19A C19 H19C 109.5
H19B C19 H19C 109.5
C18 C4 C3 121.0(3)
C18 C4 C5 124.3(3)
C3 C4 C5 114.6(3)
C4 C18 H18A 120.0
C4 C18 H18B 120.0
H18A C18 H18B 120.0
C7 C6 C5 112.7(3)
C7 C6 H6A 109.0
C5 C6 H6A 109.0
C7 C6 H6B 109.0
C5 C6 H6B 109.0
H6A C6 H6B 107.8
C6 C7 C8 111.3(2)
C6 C7 H7A 109.4
C8 C7 H7A 109.4
C6 C7 H7B 109.4
C8 C7 H7B 109.4
H7A C7 H7B 108.0
C17 C8 C7 108.7(2)
C17 C8 C9 115.4(3)
C7 C8 C9 111.1(2)
C17 C8 H8 107.1
C7 C8 H8 107.1
C9 C8 H8 107.1
C8 C17 H17A 109.5
C8 C17 H17B 109.5
H17A C17 H17B 109.5
C8 C17 H17C 109.5
H17A C17 H17C 109.5
H17B C17 H17C 109.5
C13 C12 C11 108.8(2)
C13 C12 H12A 109.9
C11 C12 H12A 109.9
C13 C12 H12B 109.9
C11 C12 H12B 109.9
H12A C12 H12B 108.3
C14 C13 C16 123.4(3)
C14 C13 C12 119.5(3)
C16 C13 C12 117.0(3)
C13 C14 C15 121.0(3)
C13 C14 H14 119.5
C15 C14 H14 119.5
C13 C16 H16A 109.5
C13 C16 H16B 109.5
H16A C16 H16B 109.5
C13 C16 H16C 109.5
H16A C16 H16C 109.5
H16B C16 H16C 109.5
O15' C15' O11' 118.8(3)
O15' C15' C14' 122.3(3)
O11' C15' C14' 118.9(3)
O11' C11' C12' 110.1(3)
O11' C11' C9' 108.7(2)
C12' C11' C9' 116.9(2)
O11' C11' H11' 106.9
C12' C11' H11' 106.9
C9' C11' H11' 106.9
C20' C9' C11' 106.3(2)
C20' C9' C8' 110.9(2)
C11' C9' C8' 106.6(2)
C20' C9' C10' 113.9(2)
C11' C9' C10' 111.4(2)
C8' C9' C10' 107.5(2)
C1' C10' C5' 111.0(2)
C1' C10' C9' 114.1(2)
C5' C10' C9' 115.9(2)
C1' C10' H10' 104.8
C5' C10' H10' 104.8
C9' C10' H10' 104.8
C6' C5' C19' 109.1(2)
C6' C5' C4' 110.3(2)
C19' C5' C4' 106.8(2)
C6' C5' C10' 109.1(2)
C19' C5' C10' 114.9(2)
C4' C5' C10' 106.6(2)
C18' C4' C3' 122.2(3)
C18' C4' C5' 123.5(3)
C3' C4' C5' 114.3(3)
C4' C18' H18C 120.0
C4' C18' H18D 120.0
H18C C18' H18D 120.0
C13' C14' C15' 120.3(3)
C13' C14' H14' 119.9
C15' C14' H14' 119.9
C13' C12' C11' 110.2(2)
C13' C12' H12C 109.6
C11' C12' H12C 109.6
C13' C12' H12D 109.6
C11' C12' H12D 109.6
H12C C12' H12D 108.1
C14' C13' C16' 123.2(3)
C14' C13' C12' 119.2(3)
C16' C13' C12' 117.6(3)
C13' C16' H16D 109.5
C13' C16' H16E 109.5
H16D C16' H16E 109.5
C13' C16' H16F 109.5
H16D C16' H16F 109.5
H16E C16' H16F 109.5
C5' C6' C7' 112.5(2)
C5' C6' H6'1 109.1
C7' C6' H6'1 109.1
C5' C6' H6'2 109.1
C7' C6' H6'2 109.1
H6'1 C6' H6'2 107.8
C6' C7' C8' 111.4(2)
C6' C7' H7'1 109.4
C8' C7' H7'1 109.4
C6' C7' H7'2 109.4
C8' C7' H7'2 109.4
H7'1 C7' H7'2 108.0
C17' C8' C7' 109.4(2)
C17' C8' C9' 115.2(3)
C7' C8' C9' 110.6(2)
C17' C8' H8' 107.1
C7' C8' H8' 107.1
C9' C8' H8' 107.1
C8' C17' H17D 109.5
C8' C17' H17E 109.5
H17D C17' H17E 109.5
C8' C17' H17F 109.5
H17D C17' H17F 109.5
H17E C17' H17F 109.5
C4' C3' C2' 111.2(3)
C4' C3' H3'1 109.4
C2' C3' H3'1 109.4
C4' C3' H3'2 109.4
C2' C3' H3'2 109.4
H3'1 C3' H3'2 108.0
C1' C2' C3' 112.4(2)
C1' C2' H2'1 109.1
C3' C2' H2'1 109.1
C1' C2' H2'2 109.1
C3' C2' H2'2 109.1
H2'1 C2' H2'2 107.9
C2' C1' C10' 111.7(3)
C2' C1' H1'1 109.3
C10' C1' H1'1 109.3
C2' C1' H1'2 109.3
C10' C1' H1'2 109.3
H1'1 C1' H1'2 107.9
C5' C19' H19D 109.5
C5' C19' H19E 109.5
H19D C19' H19E 109.5
C5' C19' H19F 109.5
H19D C19' H19F 109.5
H19E C19' H19F 109.5
C9' C20' H20D 109.5
C9' C20' H20E 109.5
H20D C20' H20E 109.5
C9' C20' H20F 109.5
H20D C20' H20F 109.5
H20E C20' H20F 109.5

loop_
_geom_bond_atom_site_label_1
_geom_bond_atom_site_label_2
_geom_bond_distance
O15 C15 1.215(4)
O11 C15 1.351(4)
O11 C11 1.471(4)
O15' C15' 1.214(4)
O11' C15' 1.342(4)
O11' C11' 1.468(4)
C15 C14 1.465(4)
C11 C12 1.521(4)
C11 C9 1.558(4)
C11 H11 1.0000
C9 C20 1.537(4)
C9 C8 1.562(4)
C9 C10 1.567(4)
C10 C1 1.537(4)
C10 C5 1.578(4)
C10 H10 1.0000
C1 C2 1.521(4)
C1 H1A 0.9900
C1 H1B 0.9900
C2 C3 1.523(4)
C2 H2A 0.9900
C2 H2B 0.9900
C3 C4 1.514(5)
C3 H3A 0.9900
C3 H3B 0.9900
C20 H20A 0.9800
C20 H20B 0.9800
C20 H20C 0.9800
C5 C6 1.524(4)
C5 C4 1.540(4)
C5 C19 1.551(4)
C19 H19A 0.9800
C19 H19B 0.9800
C19 H19C 0.9800
C4 C18 1.339(5)
C18 H18A 0.9500
C18 H18B 0.9500
C6 C7 1.523(4)
C6 H6A 0.9900
C6 H6B 0.9900
C7 C8 1.538(4)
C7 H7A 0.9900
C7 H7B 0.9900
C8 C17 1.534(4)
C8 H8 1.0000
C17 H17A 0.9800
C17 H17B 0.9800
C17 H17C 0.9800
C12 C13 1.498(4)
C12 H12A 0.9900
C12 H12B 0.9900
C13 C14 1.329(5)
C13 C16 1.496(4)
C14 H14 0.9500
C16 H16A 0.9800
C16 H16B 0.9800
C16 H16C 0.9800
C15' C14' 1.483(4)
C11' C12' 1.511(4)
C11' C9' 1.563(4)
C11' H11' 1.0000
C9' C20' 1.542(4)
C9' C8' 1.566(4)
C9' C10' 1.570(4)
C10' C1' 1.545(4)
C10' C5' 1.569(4)
C10' H10' 1.0000
C5' C6' 1.520(4)
C5' C19' 1.547(4)
C5' C4' 1.558(4)
C4' C18' 1.326(5)
C4' C3' 1.499(5)
C18' H18C 0.9500
C18' H18D 0.9500
C14' C13' 1.338(5)
C14' H14' 0.9500
C12' C13' 1.500(4)
C12' H12C 0.9900
C12' H12D 0.9900
C13' C16' 1.498(4)
C16' H16D 0.9800
C16' H16E 0.9800
C16' H16F 0.9800
C6' C7' 1.535(4)
C6' H6'1 0.9900
C6' H6'2 0.9900
C7' C8' 1.539(4)
C7' H7'1 0.9900
C7' H7'2 0.9900
C8' C17' 1.522(4)
C8' H8' 1.0000
C17' H17D 0.9800
C17' H17E 0.9800
C17' H17F 0.9800
C3' C2' 1.529(4)
C3' H3'1 0.9900
C3' H3'2 0.9900
C2' C1' 1.523(4)
C2' H2'1 0.9900
C2' H2'2 0.9900
C1' H1'1 0.9900
C1' H1'2 0.9900
C19' H19D 0.9800
C19' H19E 0.9800
C19' H19F 0.9800
C20' H20D 0.9800
C20' H20E 0.9800
C20' H20F 0.9800

loop_
_geom_torsion_atom_site_label_1
_geom_torsion_atom_site_label_2
_geom_torsion_atom_site_label_3
_geom_torsion_atom_site_label_4
_geom_torsion
C11 O11 C15 O15 172.6(3)
C11 O11 C15 C14 -10.7(4)
C15 O11 C11 C12 47.5(3)
C15 O11 C11 C9 177.2(2)
O11 C11 C9 C20 46.6(3)
C12 C11 C9 C20 172.0(3)
O11 C11 C9 C8 164.7(2)
C12 C11 C9 C8 -69.9(3)
O11 C11 C9 C10 -77.9(3)
C12 C11 C9 C10 47.4(4)
C20 C9 C10 C1 -59.9(3)
C11 C9 C10 C1 60.0(3)
C8 C9 C10 C1 176.8(2)
C20 C9 C10 C5 70.1(3)
C11 C9 C10 C5 -170.0(3)
C8 C9 C10 C5 -53.3(3)
C9 C10 C1 C2 -170.9(2)
C5 C10 C1 C2 56.9(3)
C10 C1 C2 C3 -54.1(3)
C1 C2 C3 C4 52.1(4)
C1 C10 C5 C6 -175.8(2)
C9 C10 C5 C6 52.2(3)
C1 C10 C5 C4 -56.7(3)
C9 C10 C5 C4 171.4(3)
C1 C10 C5 C19 61.3(3)
C9 C10 C5 C19 -70.7(3)
C2 C3 C4 C18 125.0(3)
C2 C3 C4 C5 -56.7(3)
C6 C5 C4 C18 -5.2(4)
C19 C5 C4 C18 113.5(3)
C10 C5 C4 C18 -123.4(3)
C6 C5 C4 C3 176.6(2)
C19 C5 C4 C3 -64.8(3)
C10 C5 C4 C3 58.4(3)
C4 C5 C6 C7 -169.7(2)
C19 C5 C6 C7 73.1(3)
C10 C5 C6 C7 -53.1(3)
C5 C6 C7 C8 58.9(3)
C6 C7 C8 C17 172.2(3)
C6 C7 C8 C9 -59.7(3)
C20 C9 C8 C17 54.5(3)
C11 C9 C8 C17 -60.5(3)
C10 C9 C8 C17 179.8(2)
C20 C9 C8 C7 -69.8(3)
C11 C9 C8 C7 175.1(2)
C10 C9 C8 C7 55.4(3)
O11 C11 C12 C13 -54.2(3)
C9 C11 C12 C13 -178.7(2)
C11 C12 C13 C14 27.8(4)
C11 C12 C13 C16 -153.5(3)
C16 C13 C14 C15 -169.6(3)
C12 C13 C14 C15 8.9(4)
O15 C15 C14 C13 156.9(3)
O11 C15 C14 C13 -19.6(4)
C11' O11' C15' O15' 170.7(3)
C11' O11' C15' C14' -12.6(4)
C15' O11' C11' C12' 47.3(3)
C15' O11' C11' C9' 176.5(2)
O11' C11' C9' C20' 47.1(3)
C12' C11' C9' C20' 172.4(3)
O11' C11' C9' C8' 165.5(2)
C12' C11' C9' C8' -69.1(3)
O11' C11' C9' C10' -77.5(3)
C12' C11' C9' C10' 47.8(4)
C20' C9' C10' C1' -60.8(3)
C11' C9' C10' C1' 59.4(3)
C8' C9' C10' C1' 175.9(2)
C20' C9' C10' C5' 70.0(3)
C11' C9' C10' C5' -169.8(2)
C8' C9' C10' C5' -53.3(3)
C1' C10' C5' C6' -175.7(2)
C9' C10' C5' C6' 52.1(3)
C1' C10' C5' C19' 61.4(3)
C9' C10' C5' C19' -70.8(3)
C1' C10' C5' C4' -56.6(3)
C9' C10' C5' C4' 171.1(3)
C6' C5' C4' C18' -5.1(4)
C19' C5' C4' C18' 113.2(3)
C10' C5' C4' C18' -123.4(3)
C6' C5' C4' C3' 175.9(2)
C19' C5' C4' C3' -65.7(3)
C10' C5' C4' C3' 57.6(3)
O15' C15' C14' C13' 160.1(3)
O11' C15' C14' C13' -16.4(4)
O11' C11' C12' C13' -53.3(3)
C9' C11' C12' C13' -177.9(2)
C15' C14' C13' C16' -170.4(3)
C15' C14' C13' C12' 7.1(4)
C11' C12' C13' C14' 27.7(4)
C11' C12' C13' C16' -154.7(3)
C19' C5' C6' C7' 73.6(3)
C4' C5' C6' C7' -169.5(2)
C10' C5' C6' C7' -52.7(3)
C5' C6' C7' C8' 59.2(3)
C6' C7' C8' C17' 171.7(3)
C6' C7' C8' C9' -60.3(3)
C20' C9' C8' C17' 55.2(3)
C11' C9' C8' C17' -60.2(3)
C10' C9' C8' C17' -179.7(2)
C20' C9' C8' C7' -69.5(3)
C11' C9' C8' C7' 175.1(2)
C10' C9' C8' C7' 55.6(3)
C18' C4' C3' C2' 125.1(3)
C5' C4' C3' C2' -55.9(3)
C4' C3' C2' C1' 52.1(4)
C3' C2' C1' C10' -53.5(3)
C5' C10' C1' C2' 57.0(3)
C9' C10' C1' C2' -169.9(2)
